data_2006924
loop_
_publ_author_name
'Al-Arfaj, A. R.'
'Reibenspies, J. H.'
'Isab, A. A.'
'Hussain, M. Sakhawat'

_publ_contact_author
;
J.H. Reibenspies
Department of Chemistry
Texas A & M University
College Station. Texas, 77843
U.S.A.
;
_publ_section_title
;
 Dichlorobis(1,3-imidazolidine-2-thione-<i>S</i>)cadmium(II)
;
_journal_issue 1
_journal_name_full 'Acta Crystallographica Section C'
_journal_page_first 51
_journal_page_last 53
_journal_paper_doi 10.1107/S0108270197012092
_journal_volume 54
_journal_year 1998
_chemical_formula_iupac '[Cd Cl2 (C3 H6 N2 S)2 ]'
_chemical_formula_sum 'C6 H12 Cd Cl2 N4 S2'
_chemical_formula_weight 387.62
_chemical_name_systematic
;
Dicholoro-bis(1,3-imidazolidine-2-thione)cadmium(II)
;
_space_group_IT_number 14
_symmetry_cell_setting monoclinic
_symmetry_space_group_name_Hall '-P 2yn'
_symmetry_space_group_name_H-M 'P 1 21/n 1'
_audit_creation_method SHELXL
_cell_angle_alpha 90.00
_cell_angle_beta 96.71(3)
_cell_angle_gamma 90.00
_cell_formula_units_Z 4
_cell_length_a 6.2591(13)
_cell_length_b 14.616(3)
_cell_length_c 14.054(3)
_cell_measurement_reflns_used 25
_cell_measurement_temperature 293(2)
_cell_measurement_theta_max 15
_cell_measurement_theta_min 7.5
_cell_volume 1276.9(5)
_computing_cell_refinement P3VAX
_computing_data_collection 'P3VAX (Siemens, 1990a)'
_computing_data_reduction 'XDISK (Siemens, 1990b)'
_computing_molecular_graphics 'XP (Siemens, 1994)'
_computing_publication_material 'CIFTAB (Sheldrick, 1993a)'
_computing_structure_refinement 'SHELXL93 (Sheldrick, 1993b)'
_computing_structure_solution 'SHELXS86 (Sheldrick, 1990)'
_diffrn_ambient_temperature 293(2)
_diffrn_measurement_device 'Siemens R3M'
_diffrn_measurement_method \w
_diffrn_radiation_monochromator graphite
_diffrn_radiation_source 'normal-focus sealed tube'
_diffrn_radiation_type MoK\a
_diffrn_radiation_wavelength 0.71073
_diffrn_reflns_av_R_equivalents 0.025
_diffrn_reflns_av_sigmaI/netI 0.0308
_diffrn_reflns_limit_h_max 0
_diffrn_reflns_limit_h_min -7
_diffrn_reflns_limit_k_max 17
_diffrn_reflns_limit_k_min 0
_diffrn_reflns_limit_l_max 16
_diffrn_reflns_limit_l_min -16
_diffrn_reflns_number 2476
_diffrn_reflns_theta_max 25.00
_diffrn_reflns_theta_min 2.02
_diffrn_standards_decay_% <1
_diffrn_standards_interval_count 97
_diffrn_standards_number 3
_exptl_absorpt_coefficient_mu 2.429
_exptl_absorpt_correction_T_max 0.747
_exptl_absorpt_correction_T_min 0.616
_exptl_absorpt_correction_type 'empirical via \y scans (XEMP; Siemens, 1990c)'
_exptl_crystal_colour colorless
_exptl_crystal_density_diffrn 2.016
_exptl_crystal_density_meas ?
_exptl_crystal_description plate
_exptl_crystal_F_000 760
_exptl_crystal_size_max 0.40
_exptl_crystal_size_mid 0.20
_exptl_crystal_size_min 0.12
_refine_diff_density_max 0.608
_refine_diff_density_min -0.931
_refine_ls_extinction_coef 0.0028(4)
_refine_ls_extinction_method SHELXL
_refine_ls_goodness_of_fit_all 1.051
_refine_ls_goodness_of_fit_obs 1.083
_refine_ls_matrix_type full
_refine_ls_number_parameters 137
_refine_ls_number_reflns 2256
_refine_ls_number_restraints 0
_refine_ls_restrained_S_all 1.054
_refine_ls_restrained_S_obs 1.083
_refine_ls_R_factor_all 0.0568
_refine_ls_R_factor_obs .0417
_refine_ls_shift/esd_max 0.001
_refine_ls_shift/esd_mean 0.000
_refine_ls_structure_factor_coef Fsqd
_refine_ls_weighting_details 'w = 1/[\s^2^(Fo^2^)+(0.0441P)^2^+5.1265P] where P=(Fo^2^+2Fc^2^)/3'
_refine_ls_weighting_scheme calc
_refine_ls_wR_factor_all 0.1073
_refine_ls_wR_factor_obs .0970
_reflns_number_observed 1773
_reflns_number_total 2257
_reflns_observed_criterion >2sigma(I)
_cod_data_source_file fr1043.cif
_cod_data_source_block mh01
_cod_depositor_comments
;
The following automatic conversions were performed:
'_symmetry_cell_setting' value 'Monoclinic' changed to 'monoclinic'
according to '/home/saulius/struct/CIF-dictionaries/cif_core.dic'
dictionary named 'cif_core.dic' version 2.4.1 from 2010-06-29.

Automatic conversion script
Id: cif_fix_enum 1527 2010-12-29 10:47:43Z saulius 

The following automatic conversions were performed:

'_symmetry_cell_setting' value 'Monoclinic' changed to 'monoclinic'
according to /home/saulius/struct/CIF-dictionaries/cif_core.dic
dictionary named 'cif_core.dic' version 2.4.1 from 2010-06-29.

Automatic conversion script
Id: cif_fix_values 1715 2011-07-08 13:25:40Z adriana 

The following automatic conversions were performed:

'_exptl_crystal_density_meas' value 'not measured' was changed to '?'
- the value is perceived as not measured.

Automatic conversion script
Id: cif_fix_values 3008 2015-01-20 13:52:24Z robertas 

The following automatic conversions were performed:

'_refine_ls_weighting_scheme' value 'calc w =
1/[\s^2^(Fo^2^)+(0.0441P)^2^+5.1265P] where P=(Fo^2^+2Fc^2^)/3' was
changed to 'calc'. New tag '_refine_ls_weighting_details' was
created. The value of the new tag was set to 'w =
1/[\s^2^(Fo^2^)+(0.0441P)^2^+5.1265P] where P=(Fo^2^+2Fc^2^)/3'.

Automatic conversion script
Id: cif_fix_values 3143 2015-03-26 13:38:13Z robertas 
;
_cod_original_cell_volume 1276.9(4)
_cod_original_sg_symbol_H-M 'P 21/n'
_cod_database_code 2006924

loop_
_symmetry_equiv_pos_as_xyz
'x, y, z'
'-x+1/2, y+1/2, -z+1/2'
'-x, -y, -z'
'x-1/2, -y-1/2, z-1/2'

loop_
_atom_site_aniso_label
_atom_site_aniso_U_11
_atom_site_aniso_U_22
_atom_site_aniso_U_33
_atom_site_aniso_U_12
_atom_site_aniso_U_13
_atom_site_aniso_U_23
Cd1 .0393(3) .0232(3) .0533(3) .0001(2) .0029(2) .0007(2)
Cl1 .0364(8) .0260(7) .0734(11) .0006(6) -.0010(7) -.0005(7)
Cl2 .0458(8) .0325(8) .0521(9) .0008(7) .0070(7) .0013(7)
S1 .0349(8) .0264(7) .0655(11) -.0004(6) .0096(7) -.0047(7)
N1 .045(3) .023(2) .069(4) .005(2) .015(3) -.006(2)
N2 .032(3) .018(2) .064(3) .002(2) .007(2) -.002(2)
N3 .037(3) .021(2) .075(4) -.003(2) .004(3) .001(2)
N4 .042(3) .023(2) .072(4) -.008(2) .010(3) -.001(2)
C1 .044(3) .027(3) .031(3) .001(3) .001(3) .000(2)
S2 .0344(8) .0264(7) .0693(11) -.0007(6) .0081(7) .0051(7)
C2 .059(4) .025(3) .055(4) -.002(3) .010(3) .002(3)
C3 .044(4) .033(3) .056(4) -.005(3) .003(3) .003(3)
C4 .037(3) .023(3) .035(3) -.002(2) .004(2) .002(2)
C5 .040(3) .028(3) .067(4) .007(3) .004(3) .001(3)
C6 .045(4) .027(3) .062(4) .004(3) .013(3) -.001(3)

loop_
_atom_site_label
_atom_site_fract_x
_atom_site_fract_y
_atom_site_fract_z
_atom_site_U_iso_or_equiv
_atom_site_thermal_displace_type
_atom_site_calc_flag
_atom_site_refinement_flags
_atom_site_occupancy
_atom_site_disorder_group
_atom_site_type_symbol
Cd1 .07229(7) .15606(3) .18305(3) .0388(2) Uani d . 1 . Cd
Cl1 -.3253(2) .15750(10) .13263(13) .0459(4) Uani d . 1 . Cl
Cl2 .1188(2) .15402(10) .36123(12) .0434(4) Uani d . 1 . Cl
S1 .2279(2) .01059(10) .12294(13) .0420(4) Uani d . 1 . S
N1 .0593(9) -.1584(3) .1038(4) .0452(13) Uani d . 1 . N
H1 .1965(9) -.1767(3) .1034(4) .054 Uiso d R 1 . H
N2 -.1771(8) -.0573(3) .1339(4) .0379(12) Uani d . 1 . N
H2 -.2432(8) -.0039(3) .1177(4) .045 Uiso d R 1 . H
N3 -.1802(8) .3687(3) .1278(4) .0443(13) Uani d . 1 . N
H3 -.2353(8) .3123(3) .1167(4) .053 Uiso d R 1 . H
N4 .0587(8) .4737(3) .1207(4) .0454(13) Uani d . 1 . N
H4 .1908(8) .4958(3) .1402(4) .055 Uiso d R 1 . H
C1 .0282(10) -.0706(4) .1209(4) .0345(13) Uani d . 1 . C
S2 .2318(2) .30666(10) .13630(13) .0432(4) Uani d . 1 . S
C2 -.1273(11) -.2133(4) .1186(5) .046(2) Uani d . 1 . C
H2A -.1084(11) -.2438(4) .1804(5) .055 Uiso calc R 1 . H
H2B -.1579(11) -.2586(4) .0684(5) .055 Uiso calc R 1 . H
C3 -.3042(10) -.1403(4) .1144(5) .045(2) Uani d . 1 . C
H3A -.3874(10) -.1382(4) .0518(5) .054 Uiso calc R 1 . H
H3B -.4000(10) -.1507(4) .1628(5) .054 Uiso calc R 1 . H
C4 .0287(9) .3855(4) .1289(4) .0316(12) Uani d . 1 . C
C5 -.3089(10) .4518(4) .1133(5) .045(2) Uani d . 1 . C
H5A -.4077(10) .4576(4) .1613(5) .054 Uiso calc R 1 . H
H5B -.3897(10) .4529(4) .0501(5) .054 Uiso calc R 1 . H
C6 -.1368(10) .5276(4) .1243(5) .0443(15) Uani d . 1 . C
H6A -.1576(10) .5714(4) .0722(5) .053 Uiso calc R 1 . H
H6B -.1354(10) .5595(4) .1849(5) .053 Uiso calc R 1 . H

loop_
_atom_type_symbol
_atom_type_description
_atom_type_scat_dispersion_real
_atom_type_scat_dispersion_imag
_atom_type_scat_source
C C 0.0033 0.0016 'International Tables Vol C Tables 4.2.6.8 and 6.1.1.4'
H H 0.0000 0.0000 'International Tables Vol C Tables 4.2.6.8 and 6.1.1.4'
N N 0.0061 0.0033 'International Tables Vol C Tables 4.2.6.8 and 6.1.1.4'
S S 0.1246 0.1234 'International Tables Vol C Tables 4.2.6.8 and 6.1.1.4'
Cl Cl 0.1484 0.1585 'International Tables Vol C Tables 4.2.6.8 and 6.1.1.4'
Cd Cd -0.8075 1.2024 'International Tables Vol C Tables 4.2.6.8 and 6.1.1.4'

loop_
_geom_angle_atom_site_label_1
_geom_angle_atom_site_label_2
_geom_angle_atom_site_label_3
_geom_angle
_geom_angle_publ_flag
Cl2 Cd1 Cl1 106.27(6) yes
Cl2 Cd1 S1 108.81(6) yes
Cl1 Cd1 S1 108.75(5) yes
Cl2 Cd1 S2 105.55(6) yes
Cl1 Cd1 S2 109.11(5) yes
S1 Cd1 S2 117.74(6) yes
C1 S1 Cd1 106.2(2) yes
C4 S2 Cd1 106.8(2) yes
C1 N1 C2 111.9(5) yes
C1 N2 C3 111.5(5) yes
C4 N3 C5 112.0(5) yes
C4 N4 C6 113.5(5) yes
N1 C1 N2 109.2(5) yes
N1 C1 S1 123.3(5) yes
N2 C1 S1 127.4(4) yes
N1 C2 C3 101.5(5) yes
N2 C3 C2 101.3(5) yes
N4 C4 N3 109.4(5) yes
N4 C4 S2 123.8(5) yes
N3 C4 S2 126.8(4) yes
N3 C5 C6 102.5(5) yes
N4 C6 C5 100.8(5) yes

loop_
_geom_bond_atom_site_label_1
_geom_bond_atom_site_label_2
_geom_bond_site_symmetry_2
_geom_bond_distance
_geom_bond_publ_flag
Cd1 Cl2 . 2.487(2) yes
Cd1 Cl1 . 2.507(2) yes
Cd1 S1 . 2.525(2) yes
Cd1 S2 . 2.535(2) yes
S1 C1 . 1.721(6) yes
S2 C4 . 1.710(6) yes
N1 C1 . 1.324(7) yes
N1 C2 . 1.452(8) yes
N2 C1 . 1.333(8) yes
N2 C3 . 1.459(7) yes
N3 C4 . 1.329(7) yes
N3 C5 . 1.458(7) yes
N4 C4 . 1.309(7) yes
N4 C6 . 1.461(8) yes
C2 C3 . 1.533(9) yes
C5 C6 . 1.540(9) yes
